data_7023961
loop_
_publ_author_name
'Batcup, Rhys'
'Chiu, Frederick Sin Nang'
'Annibale, Vincent T.'
'Huh, Jung-Eun Ustina'
'Tan, Runyu'
'Song, Datong'

_publ_section_title
;
 Selective one-pot syntheses of Pt(II)-Cu(I) heterobimetallic complexes of
 4,5-diazafluorenide derivatives.
;
_journal_issue 46
_journal_name_full 'Dalton transactions (Cambridge, England : 2003)'
_journal_page_first 16343
_journal_page_last 16350
_journal_paper_doi 10.1039/c3dt52135d
_journal_volume 42
_journal_year 2013
_chemical_absolute_configuration ad
_chemical_formula_sum 'C58 H54 Cu N4 P Pt'
_chemical_formula_weight 1096.65
_chemical_name_systematic
;
 ?
;
_space_group_crystal_system tetragonal
_space_group_IT_number 96
_space_group_name_Hall 'P 4nw 2abw'
_space_group_name_H-M_alt 'P 43 21 2'
_symmetry_space_group_name_Hall 'P 4nw 2abw'
_symmetry_space_group_name_H-M 'P 43 21 2'
_atom_sites_solution_hydrogens geom
_audit_creation_method SHELXL-2013
_cell_angle_alpha 90
_cell_angle_beta 90
_cell_angle_gamma 90
_cell_formula_units_Z 8
_cell_length_a 26.3673(5)
_cell_length_b 26.3673(5)
_cell_length_c 15.2955(4)
_cell_measurement_reflns_used 82809
_cell_measurement_temperature 150(2)
_cell_measurement_theta_max 24.999
_cell_measurement_theta_min 1.545
_cell_volume 10634.0(4)
_computing_cell_refinement 'Bruker Apex 2 software package'
_computing_data_collection 'Bruker Apex 2 software package'
_computing_data_reduction 'Bruker Apex 2 software package'
_computing_molecular_graphics 'ORTEP and POV-Ray'
_computing_publication_material 'SHELXL-2013 (Sheldrick, 2013)'
_computing_structure_refinement 'SHELXL-2013 (Sheldrick, 2013)'
_computing_structure_solution 'SHELXL-2013 (Sheldrick, 2013)'
_diffrn_ambient_temperature 150(2)
_diffrn_measured_fraction_theta_full 0.970
_diffrn_measured_fraction_theta_max 0.996
_diffrn_measurement_device_type 'Bruker Kappa Apex II CCD'
_diffrn_measurement_method 'phi and omega scans'
_diffrn_radiation_type MoK\a
_diffrn_radiation_wavelength 0.71073
_diffrn_reflns_av_R_equivalents 0.0771
_diffrn_reflns_av_unetI/netI 0.0480
_diffrn_reflns_Laue_measured_fraction_full 0.970
_diffrn_reflns_Laue_measured_fraction_max 0.996
_diffrn_reflns_limit_h_max 31
_diffrn_reflns_limit_h_min -31
_diffrn_reflns_limit_k_max 31
_diffrn_reflns_limit_k_min -31
_diffrn_reflns_limit_l_max 18
_diffrn_reflns_limit_l_min -18
_diffrn_reflns_number 82809
_diffrn_reflns_point_group_measured_fraction_full 0.970
_diffrn_reflns_point_group_measured_fraction_max 0.997
_diffrn_reflns_theta_full 25.242
_diffrn_reflns_theta_max 24.999
_diffrn_reflns_theta_min 1.545
_exptl_absorpt_coefficient_mu 3.097
_exptl_absorpt_correction_T_max 0.7456
_exptl_absorpt_correction_T_min 0.5947
_exptl_absorpt_correction_type multi-scan
_exptl_absorpt_process_details 'Bruker Apex 2'
_exptl_crystal_colour yellow
_exptl_crystal_density_diffrn 1.370
_exptl_crystal_description block
_exptl_crystal_F_000 4416
_exptl_crystal_size_max 0.300
_exptl_crystal_size_mid 0.200
_exptl_crystal_size_min 0.100
_platon_squeeze_details
;
;
_refine_diff_density_max 0.533
_refine_diff_density_min -0.358
_refine_diff_density_rms 0.072
_refine_ls_abs_structure_details
;
 Flack x determined using 3355 quotients [(I+)-(I-)]/[(I+)+(I-)]
 (Parsons and Flack (2004), Acta Cryst. A60, s61).
;
_refine_ls_abs_structure_Flack -0.006(4)
_refine_ls_extinction_method none
_refine_ls_goodness_of_fit_ref 1.010
_refine_ls_hydrogen_treatment constr
_refine_ls_matrix_type full
_refine_ls_number_parameters 601
_refine_ls_number_reflns 9346
_refine_ls_number_restraints 0
_refine_ls_restrained_S_all 1.010
_refine_ls_R_factor_all 0.0364
_refine_ls_R_factor_gt 0.0293
_refine_ls_shift/su_max 0.001
_refine_ls_shift/su_mean 0.000
_refine_ls_structure_factor_coef Fsqd
_refine_ls_weighting_details 'w=1/[\s^2^(Fo^2^)+(0.0342P)^2^] where P=(Fo^2^+2Fc^2^)/3'
_refine_ls_weighting_scheme calc
_refine_ls_wR_factor_gt 0.0656
_refine_ls_wR_factor_ref 0.0677
_reflns_Friedel_coverage 0.788
_reflns_Friedel_fraction_full 0.970
_reflns_Friedel_fraction_max 0.999
_reflns_number_gt 8281
_reflns_number_total 9346
_reflns_threshold_expression 'I > 2\s(I)'
_cod_data_source_file c3dt52135d.txt
_cod_data_source_block 2b
_cod_depositor_comments
;
The following automatic conversions were performed:

'_exptl_absorpt_correction_type' value 'Multi-Scan' changed to
'multi-scan' according to
/home/saulius/struct/CIF-dictionaries/cif_core.dic dictionary named
'cif_core.dic' version 2.4.2 from 2011-04-26.

Automatic conversion script
Id: cif_fix_values 1891 2012-01-12 08:04:46Z andrius 
;
_cod_original_cell_volume 10634.0(5)
_cod_database_code 7023961
_shelx_space_group_comment
;
The symmetry employed for this shelxl refinement is uniquely defined
by the following loop, which should always be used as a source of
symmetry information in preference to the above space-group names.
They are only intended as comments.
;
_shelx_estimated_absorpt_t_min 0.457
_shelx_estimated_absorpt_t_max 0.747
_shelxl_version_number 2013-4

loop_
_space_group_symop_operation_xyz
'x, y, z'
'-x, -y, z+1/2'
'-y+1/2, x+1/2, z+3/4'
'y+1/2, -x+1/2, z+1/4'
'-x+1/2, y+1/2, -z+3/4'
'x+1/2, -y+1/2, -z+1/4'
'y, x, -z'
'-y, -x, -z+1/2'

loop_
_atom_site_label
_atom_site_type_symbol
_atom_site_fract_x
_atom_site_fract_y
_atom_site_fract_z
_atom_site_U_iso_or_equiv
_atom_site_adp_type
_atom_site_occupancy
_atom_site_site_symmetry_order
_atom_site_calc_flag
_atom_site_refinement_flags_posn
_atom_site_refinement_flags_adp
_atom_site_refinement_flags_occupancy
_atom_site_disorder_assembly
_atom_site_disorder_group
Pt1 Pt 0.48306(2) 0.78822(2) 0.50024(2) 0.02130(8) Uani 1 1 d . . . . .
Cu1 Cu 0.4751(3) 0.75415(16) 0.8686(4) 0.0410(11) Uani 0.5 1 d . . P A 1
Cu1A Cu 0.4734(3) 0.77597(15) 0.8728(4) 0.0397(11) Uani 0.5 1 d . . P A 2
P1 P 0.53468(7) 0.81741(7) 0.39293(11) 0.0230(4) Uani 1 1 d . . . . .
N1 N 0.5199(2) 0.7259(2) 0.7791(3) 0.0288(14) Uani 1 1 d . . . . .
N2 N 0.4951(2) 0.8330(2) 0.7945(3) 0.0269(14) Uani 1 1 d . . . . .
N3 N 0.4923(2) 0.7487(2) 1.0477(3) 0.0282(14) Uani 1 1 d . . . . .
N4 N 0.4119(2) 0.7535(2) 1.0340(3) 0.0257(14) Uani 1 1 d . . . . .
C1 C 0.5353(3) 0.6788(3) 0.7622(5) 0.0358(19) Uani 1 1 d . . . . .
H1 H 0.5282 0.6528 0.8034 0.043 Uiso 1 1 calc R U . . .
C2 C 0.5616(3) 0.6664(3) 0.6864(5) 0.038(2) Uani 1 1 d . . . . .
H2 H 0.5732 0.6326 0.6782 0.045 Uiso 1 1 calc R U . . .
C3 C 0.5712(3) 0.7022(3) 0.6227(5) 0.0346(18) Uani 1 1 d . . . . .
H3 H 0.5887 0.6932 0.5706 0.042 Uiso 1 1 calc R U . . .
C4 C 0.5546(3) 0.7523(3) 0.6363(4) 0.0281(17) Uani 1 1 d . . . . .
C5 C 0.5312(2) 0.7608(3) 0.7190(4) 0.0246(17) Uani 1 1 d . . . . .
C6 C 0.5182(2) 0.8131(3) 0.7247(4) 0.0227(15) Uani 1 1 d . . . . .
C7 C 0.5322(2) 0.8371(3) 0.6461(4) 0.0245(16) Uani 1 1 d . . . . .
C8 C 0.5225(3) 0.8894(3) 0.6428(5) 0.0292(17) Uani 1 1 d . . . . .
H8 H 0.5312 0.9090 0.5928 0.035 Uiso 1 1 calc R U . . .
C9 C 0.4999(3) 0.9112(3) 0.7150(5) 0.037(2) Uani 1 1 d . . . . .
H9 H 0.4932 0.9466 0.7143 0.044 Uiso 1 1 calc R U . . .
C10 C 0.4865(3) 0.8832(3) 0.7890(5) 0.0346(19) Uani 1 1 d . . . . .
H10 H 0.4707 0.9001 0.8367 0.042 Uiso 1 1 calc R U . . .
C11 C 0.5529(3) 0.7992(3) 0.5845(4) 0.0258(17) Uani 1 1 d . . . . .
C12 C 0.5995(3) 0.8108(3) 0.5287(4) 0.0315(19) Uani 1 1 d . . . . .
H12A H 0.6250 0.8279 0.5659 0.038 Uiso 1 1 calc R U . . .
H12B H 0.6144 0.7783 0.5089 0.038 Uiso 1 1 calc R U . . .
C13 C 0.5897(3) 0.8436(3) 0.4493(4) 0.0312(18) Uani 1 1 d . . . . .
H13A H 0.6196 0.8434 0.4101 0.037 Uiso 1 1 calc R U . . .
H13B H 0.5829 0.8790 0.4673 0.037 Uiso 1 1 calc R U . . .
C14 C 0.5610(3) 0.7648(3) 0.3286(4) 0.0245(17) Uani 1 1 d . . . . .
C15 C 0.5895(2) 0.7713(2) 0.2519(5) 0.0272(15) Uani 1 1 d . . . . .
H15 H 0.5953 0.8045 0.2299 0.033 Uiso 1 1 calc R U . . .
C16 C 0.6090(3) 0.7301(3) 0.2081(5) 0.0312(18) Uani 1 1 d . . . . .
H16 H 0.6277 0.7351 0.1557 0.037 Uiso 1 1 calc R U . . .
C17 C 0.6019(3) 0.6820(3) 0.2393(5) 0.046(2) Uani 1 1 d . . . . .
H17 H 0.6155 0.6538 0.2087 0.055 Uiso 1 1 calc R U . . .
C18 C 0.5747(4) 0.6745(3) 0.3158(6) 0.053(3) Uani 1 1 d . . . . .
H18 H 0.5701 0.6413 0.3383 0.063 Uiso 1 1 calc R U . . .
C19 C 0.5544(3) 0.7157(3) 0.3588(5) 0.041(2) Uani 1 1 d . . . . .
H19 H 0.5354 0.7103 0.4107 0.049 Uiso 1 1 calc R U . . .
C20 C 0.5193(3) 0.8646(3) 0.3089(4) 0.0268(16) Uani 1 1 d . . . . .
C21 C 0.5530(3) 0.9032(3) 0.2857(4) 0.0324(18) Uani 1 1 d . . . . .
H21 H 0.5846 0.9064 0.3149 0.039 Uiso 1 1 calc R U . . .
C22 C 0.5399(3) 0.9369(3) 0.2195(5) 0.041(2) Uani 1 1 d . . . . .
H22 H 0.5632 0.9627 0.2032 0.049 Uiso 1 1 calc R U . . .
C23 C 0.4951(3) 0.9336(3) 0.1781(5) 0.042(2) Uani 1 1 d . . . . .
H23 H 0.4868 0.9571 0.1331 0.051 Uiso 1 1 calc R U . . .
C24 C 0.4610(3) 0.8963(3) 0.2011(5) 0.042(2) Uani 1 1 d . . . . .
H24 H 0.4294 0.8942 0.1716 0.051 Uiso 1 1 calc R U . . .
C25 C 0.4721(3) 0.8616(3) 0.2662(4) 0.0333(19) Uani 1 1 d . . . . .
H25 H 0.4482 0.8362 0.2819 0.040 Uiso 1 1 calc R U . . .
C26 C 0.4207(3) 0.7749(3) 0.4254(4) 0.0246(16) Uani 1 1 d . . . . .
C27 C 0.3786(3) 0.8074(3) 0.4254(5) 0.041(2) Uani 1 1 d . . . . .
H27 H 0.3800 0.8377 0.4590 0.049 Uiso 1 1 calc R U . . .
C28 C 0.3352(3) 0.7970(4) 0.3784(5) 0.056(3) Uani 1 1 d . . . . .
H28 H 0.3076 0.8200 0.3805 0.067 Uiso 1 1 calc R U . . .
C29 C 0.3315(3) 0.7551(4) 0.3300(5) 0.057(3) Uani 1 1 d . . . . .
H29 H 0.3018 0.7489 0.2965 0.068 Uiso 1 1 calc R U . . .
C30 C 0.3722(4) 0.7198(4) 0.3289(5) 0.052(3) Uani 1 1 d . . . . .
H30 H 0.3694 0.6893 0.2964 0.063 Uiso 1 1 calc R U . . .
C31 C 0.4162(3) 0.7300(3) 0.3755(5) 0.0363(19) Uani 1 1 d . . . . .
H31 H 0.4436 0.7066 0.3738 0.044 Uiso 1 1 calc R U . . .
C32 C 0.4402(2) 0.7571(3) 0.6004(4) 0.0226(16) Uani 1 1 d . . . . .
C33 C 0.4137(3) 0.7879(3) 0.6594(4) 0.0285(16) Uani 1 1 d . . . . .
H33 H 0.4137 0.8236 0.6506 0.034 Uiso 1 1 calc R U . . .
C34 C 0.3877(3) 0.7685(3) 0.7297(5) 0.037(2) Uani 1 1 d . . . . .
H34 H 0.3703 0.7906 0.7685 0.044 Uiso 1 1 calc R U . . .
C35 C 0.3869(3) 0.7161(3) 0.7441(5) 0.044(2) Uani 1 1 d . . . . .
H35 H 0.3694 0.7021 0.7927 0.053 Uiso 1 1 calc R U . . .
C36 C 0.4125(3) 0.6851(3) 0.6851(5) 0.0392(19) Uani 1 1 d . . . . .
H36 H 0.4122 0.6494 0.6934 0.047 Uiso 1 1 calc R U . . .
C37 C 0.4385(3) 0.7056(3) 0.6141(4) 0.0260(16) Uani 1 1 d . . . . .
H37 H 0.4554 0.6835 0.5745 0.031 Uiso 1 1 calc R U . . .
C38 C 0.4547(3) 0.7551(3) 0.9867(4) 0.0281(16) Uani 1 1 d . . . . .
C39 C 0.4221(3) 0.7475(3) 1.1227(5) 0.034(2) Uani 1 1 d . . . . .
H39 H 0.3979 0.7465 1.1687 0.041 Uiso 1 1 calc R U . . .
C40 C 0.4725(3) 0.7435(3) 1.1308(5) 0.037(2) Uani 1 1 d . . . . .
H40 H 0.4910 0.7381 1.1833 0.044 Uiso 1 1 calc R U . . .
C41 C 0.5440(3) 0.7461(3) 1.0199(4) 0.0293(18) Uani 1 1 d . . . . .
C42 C 0.5717(2) 0.7894(3) 1.0088(5) 0.0283(16) Uani 1 1 d . . . . .
C43 C 0.6185(3) 0.7854(3) 0.9700(5) 0.0373(19) Uani 1 1 d . . . . .
H43 H 0.6382 0.8153 0.9623 0.045 Uiso 1 1 calc R U . . .
C44 C 0.6382(3) 0.7394(3) 0.9415(5) 0.038(2) Uani 1 1 d . . . . .
C45 C 0.6098(3) 0.6959(3) 0.9553(4) 0.0362(19) Uani 1 1 d . . . . .
H45 H 0.6231 0.6641 0.9373 0.043 Uiso 1 1 calc R U . . .
C46 C 0.5622(3) 0.6976(3) 0.9949(5) 0.0321(16) Uani 1 1 d . . . . .
C47 C 0.5507(3) 0.8407(3) 1.0360(5) 0.045(2) Uani 1 1 d . . . . .
H47A H 0.5273 0.8530 0.9910 0.068 Uiso 1 1 calc R U . . .
H47B H 0.5787 0.8648 1.0428 0.068 Uiso 1 1 calc R U . . .
H47C H 0.5326 0.8373 1.0916 0.068 Uiso 1 1 calc R U . . .
C48 C 0.6886(3) 0.7362(4) 0.8948(6) 0.053(3) Uani 1 1 d . . . . .
H48A H 0.7102 0.7112 0.9239 0.079 Uiso 1 1 calc R U . . .
H48B H 0.7052 0.7695 0.8962 0.079 Uiso 1 1 calc R U . . .
H48C H 0.6830 0.7260 0.8339 0.079 Uiso 1 1 calc R U . . .
C49 C 0.5307(3) 0.6505(3) 1.0070(6) 0.049(2) Uani 1 1 d . . . . .
H49A H 0.4963 0.6567 0.9856 0.073 Uiso 1 1 calc R U . . .
H49B H 0.5295 0.6417 1.0692 0.073 Uiso 1 1 calc R U . . .
H49C H 0.5460 0.6225 0.9742 0.073 Uiso 1 1 calc R U . . .
C50 C 0.3615(2) 0.7538(3) 0.9959(5) 0.0291(15) Uani 1 1 d . . . . .
C51 C 0.3372(3) 0.7989(3) 0.9767(4) 0.0334(19) Uani 1 1 d . . . . .
C52 C 0.2903(3) 0.7959(3) 0.9380(5) 0.040(2) Uani 1 1 d . . . . .
H52 H 0.2732 0.8265 0.9236 0.048 Uiso 1 1 calc R U . . .
C53 C 0.2668(3) 0.7499(3) 0.9187(5) 0.041(2) Uani 1 1 d . . . . .
C54 C 0.2923(3) 0.7059(4) 0.9409(4) 0.0431(19) Uani 1 1 d . . . . .
H54 H 0.2763 0.6742 0.9301 0.052 Uiso 1 1 calc R U . . .
C55 C 0.3402(3) 0.7064(3) 0.9782(4) 0.0317(18) Uani 1 1 d . . . . .
C56 C 0.3610(3) 0.8482(3) 0.9970(7) 0.051(2) Uani 1 1 d . . . . .
H56A H 0.3720 0.8485 1.0582 0.076 Uiso 1 1 calc R U . . .
H56B H 0.3365 0.8755 0.9874 0.076 Uiso 1 1 calc R U . . .
H56C H 0.3905 0.8534 0.9589 0.076 Uiso 1 1 calc R U . . .
C57 C 0.2148(3) 0.7468(4) 0.8764(6) 0.059(3) Uani 1 1 d . . . . .
H57A H 0.1921 0.7268 0.9136 0.089 Uiso 1 1 calc R U . . .
H57B H 0.2178 0.7305 0.8190 0.089 Uiso 1 1 calc R U . . .
H57C H 0.2010 0.7810 0.8692 0.089 Uiso 1 1 calc R U . . .
C58 C 0.3684(3) 0.6577(3) 0.9981(6) 0.046(2) Uani 1 1 d . . . . .
H58A H 0.3977 0.6547 0.9590 0.069 Uiso 1 1 calc R U . . .
H58B H 0.3457 0.6287 0.9892 0.069 Uiso 1 1 calc R U . . .
H58C H 0.3800 0.6582 1.0589 0.069 Uiso 1 1 calc R U . . .

loop_
_atom_site_aniso_label
_atom_site_aniso_U_11
_atom_site_aniso_U_22
_atom_site_aniso_U_33
_atom_site_aniso_U_23
_atom_site_aniso_U_13
_atom_site_aniso_U_12
Pt1 0.01817(13) 0.02724(15) 0.01849(12) 0.00038(14) 0.00238(14) -0.00128(10)
Cu1 0.0303(15) 0.073(3) 0.0199(13) 0.007(3) 0.0042(10) 0.006(3)
Cu1A 0.0296(16) 0.067(3) 0.0221(15) 0.015(2) 0.0025(11) -0.001(3)
P1 0.0206(10) 0.0289(11) 0.0196(9) 0.0000(8) 0.0026(7) -0.0018(8)
N1 0.031(3) 0.034(4) 0.021(3) 0.005(3) -0.004(3) 0.001(3)
N2 0.028(3) 0.033(4) 0.020(3) -0.002(3) 0.002(3) -0.002(3)
N3 0.034(4) 0.033(4) 0.017(3) 0.000(3) 0.005(3) -0.001(3)
N4 0.030(3) 0.032(3) 0.016(3) 0.003(3) 0.003(3) 0.001(3)
C1 0.041(4) 0.037(4) 0.029(5) 0.004(4) -0.001(4) 0.006(4)
C2 0.043(5) 0.033(5) 0.038(5) 0.005(4) -0.002(4) 0.014(4)
C3 0.029(4) 0.047(5) 0.028(4) -0.008(4) 0.002(3) 0.012(4)
C4 0.021(4) 0.042(5) 0.021(4) 0.001(4) -0.001(3) 0.004(3)
C5 0.015(4) 0.039(4) 0.020(3) -0.003(3) -0.001(3) 0.000(3)
C6 0.017(3) 0.030(4) 0.021(4) 0.002(3) -0.003(3) 0.000(3)
C7 0.014(4) 0.039(5) 0.020(4) 0.004(3) -0.005(3) -0.010(3)
C8 0.028(4) 0.031(4) 0.029(4) 0.010(3) -0.003(3) -0.006(3)
C9 0.046(5) 0.023(4) 0.041(5) -0.001(4) -0.003(4) -0.005(4)
C10 0.038(5) 0.031(5) 0.035(4) -0.006(4) 0.001(4) 0.005(4)
C11 0.020(4) 0.037(5) 0.021(4) -0.002(3) 0.002(3) -0.001(3)
C12 0.026(4) 0.048(5) 0.021(4) 0.008(3) 0.001(3) -0.001(4)
C13 0.023(4) 0.038(5) 0.033(4) -0.003(4) 0.002(3) -0.011(4)
C14 0.021(4) 0.032(4) 0.020(4) 0.000(3) -0.003(3) 0.004(3)
C15 0.031(4) 0.028(4) 0.023(3) 0.005(4) 0.000(4) -0.002(3)
C16 0.029(4) 0.039(5) 0.026(4) 0.001(3) 0.005(3) 0.007(3)
C17 0.051(5) 0.036(4) 0.051(5) -0.005(5) 0.017(5) 0.009(4)
C18 0.071(7) 0.029(5) 0.059(6) 0.008(4) 0.031(5) 0.009(5)
C19 0.045(5) 0.039(5) 0.038(4) 0.011(4) 0.019(4) 0.006(4)
C20 0.035(4) 0.023(4) 0.022(4) -0.003(3) 0.010(3) 0.004(4)
C21 0.039(5) 0.030(4) 0.028(4) -0.003(3) 0.005(3) 0.000(4)
C22 0.061(6) 0.025(4) 0.036(5) 0.000(4) 0.009(4) 0.004(4)
C23 0.065(6) 0.036(5) 0.027(4) 0.006(4) 0.007(4) 0.020(5)
C24 0.051(6) 0.049(6) 0.027(4) 0.000(4) -0.001(4) 0.017(5)
C25 0.038(5) 0.039(4) 0.023(4) -0.002(3) 0.006(3) 0.004(4)
C26 0.026(4) 0.031(4) 0.017(4) 0.004(3) -0.001(3) -0.007(3)
C27 0.037(5) 0.052(5) 0.033(4) -0.006(4) -0.005(4) 0.013(4)
C28 0.033(5) 0.090(8) 0.045(5) -0.012(5) -0.015(4) 0.018(5)
C29 0.033(5) 0.102(9) 0.036(5) -0.006(5) -0.006(4) -0.010(6)
C30 0.058(6) 0.077(7) 0.021(4) -0.006(4) -0.001(4) -0.035(6)
C31 0.034(5) 0.044(5) 0.032(4) -0.002(4) -0.003(4) -0.001(4)
C32 0.018(4) 0.031(4) 0.018(3) 0.001(3) -0.005(3) -0.003(3)
C33 0.023(4) 0.030(4) 0.032(4) -0.003(4) 0.007(3) 0.001(3)
C34 0.030(4) 0.053(5) 0.028(5) -0.007(4) 0.012(3) -0.008(4)
C35 0.033(4) 0.070(6) 0.029(4) 0.006(5) 0.007(4) -0.023(4)
C36 0.034(5) 0.033(5) 0.050(5) 0.011(4) -0.005(4) -0.006(4)
C37 0.026(4) 0.031(4) 0.021(3) 0.002(3) 0.004(3) -0.003(3)
C38 0.030(4) 0.034(4) 0.020(4) -0.002(3) 0.002(3) 0.000(3)
C39 0.043(5) 0.040(5) 0.020(4) 0.008(3) 0.005(4) -0.007(4)
C40 0.049(6) 0.040(5) 0.022(4) 0.004(4) 0.000(4) -0.004(4)
C41 0.029(4) 0.046(5) 0.013(4) 0.004(3) -0.001(3) 0.003(4)
C42 0.027(4) 0.035(4) 0.022(4) 0.005(4) -0.002(3) -0.001(3)
C43 0.037(5) 0.039(5) 0.035(4) 0.010(4) -0.003(4) -0.006(4)
C44 0.027(4) 0.059(6) 0.029(4) 0.006(4) 0.000(3) 0.006(4)
C45 0.039(5) 0.043(5) 0.026(4) -0.002(4) -0.009(4) 0.018(4)
C46 0.036(4) 0.035(4) 0.025(4) 0.002(4) -0.012(4) 0.007(3)
C47 0.046(5) 0.040(5) 0.050(5) -0.001(4) 0.008(4) -0.006(4)
C48 0.040(5) 0.071(7) 0.046(5) 0.016(5) 0.015(4) 0.012(5)
C49 0.050(5) 0.038(5) 0.059(5) 0.005(5) -0.005(5) 0.007(4)
C50 0.028(4) 0.041(4) 0.018(3) 0.005(4) 0.007(4) 0.000(3)
C51 0.039(4) 0.035(4) 0.026(4) 0.009(3) 0.008(3) 0.004(4)
C52 0.035(5) 0.055(6) 0.029(4) 0.011(4) 0.008(4) 0.014(4)
C53 0.028(4) 0.065(6) 0.031(4) 0.000(4) 0.005(3) 0.007(5)
C54 0.039(5) 0.052(6) 0.038(4) -0.005(4) 0.011(4) -0.012(4)
C55 0.027(4) 0.042(5) 0.026(4) 0.000(3) 0.009(3) -0.003(4)
C56 0.057(5) 0.043(5) 0.053(5) 0.010(5) -0.002(6) 0.002(4)
C57 0.031(5) 0.094(8) 0.053(6) 0.005(5) -0.005(4) 0.005(5)
C58 0.042(4) 0.034(4) 0.061(5) 0.000(5) 0.006(5) -0.003(4)

loop_
_atom_type_symbol
_atom_type_description
_atom_type_scat_dispersion_real
_atom_type_scat_dispersion_imag
_atom_type_scat_source
C C 0.0033 0.0016 'International Tables Vol C Tables 4.2.6.8 and 6.1.1.4'
H H 0.0000 0.0000 'International Tables Vol C Tables 4.2.6.8 and 6.1.1.4'
N N 0.0061 0.0033 'International Tables Vol C Tables 4.2.6.8 and 6.1.1.4'
P P 0.1023 0.0942 'International Tables Vol C Tables 4.2.6.8 and 6.1.1.4'
Cu Cu 0.3201 1.2651 'International Tables Vol C Tables 4.2.6.8 and 6.1.1.4'
Pt Pt -1.7033 8.3905 'International Tables Vol C Tables 4.2.6.8 and 6.1.1.4'

loop_
_geom_angle_atom_site_label_1
_geom_angle_atom_site_label_2
_geom_angle_atom_site_label_3
_geom_angle
C26 Pt1 C32 84.7(3)
C26 Pt1 C11 177.4(3)
C32 Pt1 C11 94.2(2)
C26 Pt1 P1 97.8(2)
C32 Pt1 P1 175.4(2)
C11 Pt1 P1 83.17(18)
C38 Cu1 N1 148.0(4)
C38 Cu1 N2 119.9(3)
N1 Cu1 N2 82.4(3)
C38 Cu1A N2 147.4(4)
C38 Cu1A N1 123.0(3)
N2 Cu1A N1 84.6(3)
C13 P1 C20 104.5(3)
C13 P1 C14 103.8(3)
C20 P1 C14 102.8(3)
C13 P1 Pt1 105.3(2)
C20 P1 Pt1 127.2(2)
C14 P1 Pt1 111.0(2)
C1 N1 C5 116.2(6)
C1 N1 Cu1 132.5(5)
C5 N1 Cu1 110.7(5)
C1 N1 Cu1A 144.9(5)
C5 N1 Cu1A 98.7(4)
C6 N2 C10 114.4(6)
C6 N2 Cu1A 108.2(5)
C10 N2 Cu1A 136.6(5)
C6 N2 Cu1 97.8(4)
C10 N2 Cu1 146.6(5)
C38 N3 C40 111.4(6)
C38 N3 C41 119.6(5)
C40 N3 C41 128.9(6)
C38 N4 C39 111.6(6)
C38 N4 C50 123.6(5)
C39 N4 C50 124.7(6)
N1 C1 C2 122.2(7)
C3 C2 C1 121.2(7)
C2 C3 C4 118.8(7)
C3 C4 C5 114.3(7)
C3 C4 C11 136.1(6)
C5 C4 C11 109.5(6)
N1 C5 C6 125.0(6)
N1 C5 C4 126.9(7)
C6 C5 C4 108.0(6)
N2 C6 C7 128.7(7)
N2 C6 C5 122.6(6)
C7 C6 C5 108.7(6)
C8 C7 C6 115.2(7)
C8 C7 C11 135.1(6)
C6 C7 C11 109.7(6)
C9 C8 C7 117.3(7)
C8 C9 C10 122.5(7)
N2 C10 C9 121.8(7)
C4 C11 C7 103.7(5)
C4 C11 C12 116.4(6)
C7 C11 C12 121.1(6)
C4 C11 Pt1 103.0(5)
C7 C11 Pt1 98.6(4)
C12 C11 Pt1 111.2(4)
C13 C12 C11 115.2(6)
C12 C13 P1 107.4(5)
C19 C14 C15 117.4(6)
C19 C14 P1 118.7(5)
C15 C14 P1 123.9(5)
C16 C15 C14 120.7(6)
C17 C16 C15 120.6(7)
C16 C17 C18 119.9(7)
C19 C18 C17 119.4(8)
C18 C19 C14 121.9(7)
C21 C20 C25 119.0(7)
C21 C20 P1 122.1(6)
C25 C20 P1 118.9(6)
C22 C21 C20 119.6(8)
C23 C22 C21 121.3(8)
C22 C23 C24 119.9(8)
C23 C24 C25 121.2(8)
C24 C25 C20 119.0(8)
C27 C26 C31 116.4(7)
C27 C26 Pt1 122.3(6)
C31 C26 Pt1 121.1(6)
C28 C27 C26 122.4(8)
C29 C28 C27 121.1(9)
C28 C29 C30 119.5(8)
C31 C30 C29 120.0(9)
C30 C31 C26 120.6(8)
C37 C32 C33 117.2(6)
C37 C32 Pt1 121.5(5)
C33 C32 Pt1 121.3(5)
C34 C33 C32 122.5(7)
C33 C34 C35 120.0(7)
C36 C35 C34 118.1(7)
C35 C36 C37 121.1(7)
C32 C37 C36 121.2(7)
N4 C38 N3 103.7(5)
N4 C38 Cu1 139.2(6)
N3 C38 Cu1 116.3(5)
N4 C38 Cu1A 136.5(6)
N3 C38 Cu1A 118.2(5)
C40 C39 N4 106.9(7)
C39 C40 N3 106.3(7)
C42 C41 C46 122.7(6)
C42 C41 N3 120.3(7)
C46 C41 N3 116.5(6)
C41 C42 C43 118.0(7)
C41 C42 C47 121.1(6)
C43 C42 C47 120.9(7)
C42 C43 C44 122.5(8)
C45 C44 C43 118.3(7)
C45 C44 C48 120.1(8)
C43 C44 C48 121.6(8)
C44 C45 C46 121.7(7)
C45 C46 C41 116.8(7)
C45 C46 C49 121.6(7)
C41 C46 C49 121.6(7)
C51 C50 C55 122.9(7)
C51 C50 N4 120.9(6)
C55 C50 N4 116.1(6)
C52 C51 C50 117.4(7)
C52 C51 C56 121.6(7)
C50 C51 C56 121.0(7)
C51 C52 C53 122.8(7)
C54 C53 C52 117.5(8)
C54 C53 C57 119.8(9)
C52 C53 C57 122.7(8)
C53 C54 C55 122.4(9)
C54 C55 C50 117.0(7)
C54 C55 C58 121.5(7)
C50 C55 C58 121.5(6)

loop_
_geom_bond_atom_site_label_1
_geom_bond_atom_site_label_2
_geom_bond_distance
Pt1 C26 2.033(7)
Pt1 C32 2.072(6)
Pt1 C11 2.266(7)
Pt1 P1 2.2670(18)
Cu1 C38 1.886(9)
Cu1 N1 1.956(9)
Cu1 N2 2.427(8)
Cu1A C38 1.893(9)
Cu1A N2 2.006(8)
Cu1A N1 2.302(8)
P1 C13 1.823(7)
P1 C20 1.835(7)
P1 C14 1.836(7)
N1 C1 1.332(9)
N1 C5 1.334(8)
N2 C6 1.337(8)
N2 C10 1.346(9)
N3 C38 1.372(8)
N3 C40 1.381(9)
N3 C41 1.431(8)
N4 C38 1.340(8)
N4 C39 1.391(9)
N4 C50 1.452(9)
C1 C2 1.391(10)
C2 C3 1.381(11)
C3 C4 1.408(10)
C4 C5 1.426(9)
C4 C11 1.467(10)
C5 C6 1.424(10)
C6 C7 1.407(9)
C7 C8 1.403(10)
C7 C11 1.478(10)
C8 C9 1.381(10)
C9 C10 1.397(10)
C11 C12 1.528(9)
C12 C13 1.514(9)
C14 C19 1.385(11)
C14 C15 1.404(10)
C15 C16 1.377(10)
C16 C17 1.368(10)
C17 C18 1.385(11)
C18 C19 1.379(11)
C20 C21 1.396(10)
C20 C25 1.407(10)
C21 C22 1.390(10)
C22 C23 1.345(11)
C23 C24 1.378(12)
C24 C25 1.383(10)
C26 C27 1.402(10)
C26 C31 1.414(10)
C27 C28 1.378(11)
C28 C29 1.333(13)
C29 C30 1.422(13)
C30 C31 1.387(11)
C32 C37 1.377(10)
C32 C33 1.402(9)
C33 C34 1.374(9)
C34 C35 1.398(11)
C35 C36 1.392(11)
C36 C37 1.393(9)
C39 C40 1.341(11)
C41 C42 1.365(10)
C41 C46 1.417(10)
C42 C43 1.376(10)
C42 C47 1.518(10)
C43 C44 1.390(11)
C44 C45 1.385(11)
C44 C48 1.511(10)
C45 C46 1.394(10)
C46 C49 1.505(10)
C50 C51 1.381(10)
C50 C55 1.397(10)
C51 C52 1.372(11)
C51 C56 1.478(10)
C52 C53 1.394(11)
C53 C54 1.384(11)
C53 C57 1.517(10)
C54 C55 1.388(11)
C55 C58 1.514(10)

loop_
_platon_squeeze_void_nr
_platon_squeeze_void_average_x
_platon_squeeze_void_average_y
_platon_squeeze_void_average_z
_platon_squeeze_void_volume
_platon_squeeze_void_count_electrons
_platon_squeeze_void_content
1 0.000 0.000 -0.005 734 224 ' '
2 0.500 0.500 0.254 734 224 ' '
